data_1572935
loop_
_publ_author_name
'Du, Baoyun'
'Wu, Yuliang'
'Wang, Xingdong'
'Tian, Hongkun'
'Shao, Shiyang'
'Wang, Lixiang'

_publ_section_title
;
 Multi-resonance emitters with room-temperature phosphorescence in
 amorphous state and excited by visible light.
;
_journal_issue 46
_journal_name_full 'Chemical science'
_journal_page_first 19432
_journal_page_last 19442
_journal_paper_doi 10.1039/d4sc05383d
_journal_volume 15
_journal_year 2024
_chemical_formula_moiety 'C42 H34 B N S4'
_chemical_formula_sum 'C42 H34 B N S4'
_chemical_formula_weight 691.75
_space_group_crystal_system monoclinic
_space_group_IT_number 15
_space_group_name_Hall '-C 2yc'
_space_group_name_H-M_alt 'C 1 2/c 1'
_atom_sites_solution_hydrogens geom
_atom_sites_solution_primary direct
_audit_creation_method SHELXL-2014/7
_audit_update_record
;
2023-02-03 deposited with the CCDC.	2024-10-21 downloaded from the CCDC.
;
_cell_angle_alpha 90
_cell_angle_beta 110.306(6)
_cell_angle_gamma 90
_cell_formula_units_Z 16
_cell_length_a 50.501(11)
_cell_length_b 14.437(3)
_cell_length_c 20.652(5)
_cell_measurement_reflns_used 9910
_cell_measurement_temperature 295(2)
_cell_measurement_theta_max 34.200
_cell_measurement_theta_min 2.388
_cell_volume 14121(5)
_computing_cell_refinement 'SAINT (Bruker, 2007)'
_computing_data_collection 'SMART (Bruker, 2007)'
_computing_data_reduction 'SAINT (Bruker, 2007)'
_computing_molecular_graphics SHELXTL
_computing_publication_material SHELXTL
_computing_structure_refinement 'SHELXL-2014/7 (Sheldrick, 2014)'
_computing_structure_solution 'SHELXTL (Sheldrick, 2008)'
_diffrn_ambient_temperature 295(2)
_diffrn_measured_fraction_theta_full 1.000
_diffrn_measured_fraction_theta_max 1.000
_diffrn_measurement_device_type 'Bruker APEX CCD'
_diffrn_measurement_method '\f and \w scans'
_diffrn_radiation_type MoK\a
_diffrn_radiation_wavelength 0.71073
_diffrn_reflns_av_R_equivalents 0.1073
_diffrn_reflns_av_unetI/netI 0.0655
_diffrn_reflns_Laue_measured_fraction_full 1.000
_diffrn_reflns_Laue_measured_fraction_max 1.000
_diffrn_reflns_limit_h_max 60
_diffrn_reflns_limit_h_min -60
_diffrn_reflns_limit_k_max 17
_diffrn_reflns_limit_k_min -17
_diffrn_reflns_limit_l_max 24
_diffrn_reflns_limit_l_min -24
_diffrn_reflns_number 116587
_diffrn_reflns_point_group_measured_fraction_full 1.000
_diffrn_reflns_point_group_measured_fraction_max 1.000
_diffrn_reflns_theta_full 25.027
_diffrn_reflns_theta_max 25.027
_diffrn_reflns_theta_min 1.896
_exptl_absorpt_coefficient_mu 0.301
_exptl_absorpt_correction_T_max 0.971
_exptl_absorpt_correction_T_min 0.910
_exptl_absorpt_correction_type multi-scan
_exptl_absorpt_process_details '(SADABS; Sheldrick, 1996)'
_exptl_crystal_colour colourless
_exptl_crystal_density_diffrn 1.301
_exptl_crystal_density_method 'not measured'
_exptl_crystal_description block
_exptl_crystal_F_000 5792
_exptl_crystal_size_max 0.220
_exptl_crystal_size_mid 0.150
_exptl_crystal_size_min 0.100
_refine_diff_density_max 0.828
_refine_diff_density_min -0.835
_refine_diff_density_rms 0.060
_refine_ls_extinction_coef 0.00031(5)
_refine_ls_extinction_expression Fc^*^=kFc[1+0.001xFc^2^\l^3^/sin(2\q)]^-1/4^
_refine_ls_extinction_method 'SHELXL-2014/7 (Sheldrick 2014'
_refine_ls_goodness_of_fit_ref 1.056
_refine_ls_hydrogen_treatment constr
_refine_ls_matrix_type full
_refine_ls_number_parameters 896
_refine_ls_number_reflns 12471
_refine_ls_number_restraints 20
_refine_ls_restrained_S_all 1.058
_refine_ls_R_factor_all 0.1531
_refine_ls_R_factor_gt 0.0770
_refine_ls_shift/su_max 0.001
_refine_ls_shift/su_mean 0.000
_refine_ls_structure_factor_coef Fsqd
_refine_ls_weighting_details 'w=1/[\s^2^(Fo^2^)+(0.0981P)^2^+16.3545P] where P=(Fo^2^+2Fc^2^)/3'
_refine_ls_weighting_scheme calc
_refine_ls_wR_factor_gt 0.1842
_refine_ls_wR_factor_ref 0.2362
_reflns_Friedel_coverage 0.000
_reflns_number_gt 6425
_reflns_number_total 12471
_reflns_threshold_expression 'I > 2\s(I)'
_cod_data_source_file d4sc05383d4.cif
_cod_data_source_block bs2
_cod_depositor_comments 'Adding full bibliography for 1572931--1572936.cif.'
_cod_original_sg_symbol_H-M 'C 2/c'
_cod_database_code 1572935
_shelx_shelxl_version_number 2014/7
_shelx_space_group_comment
;
The symmetry employed for this shelxl refinement is uniquely defined
by the following loop, which should always be used as a source of
symmetry information in preference to the above space-group names.
They are only intended as comments.
;
_shelx_estimated_absorpt_t_min 0.937
_shelx_estimated_absorpt_t_max 0.971

loop_
_space_group_symop_operation_xyz
'x, y, z'
'-x, y, -z+1/2'
'x+1/2, y+1/2, z'
'-x+1/2, y+1/2, -z+1/2'
'-x, -y, -z'
'x, -y, z-1/2'
'-x+1/2, -y+1/2, -z'
'x+1/2, -y+1/2, z-1/2'

loop_
_atom_site_label
_atom_site_type_symbol
_atom_site_fract_x
_atom_site_fract_y
_atom_site_fract_z
_atom_site_U_iso_or_equiv
_atom_site_adp_type
_atom_site_occupancy
_atom_site_site_symmetry_order
_atom_site_calc_flag
_atom_site_refinement_flags_posn
_atom_site_refinement_flags_adp
_atom_site_refinement_flags_occupancy
_atom_site_disorder_assembly
_atom_site_disorder_group
S1A S 0.13711(3) 0.61776(10) -0.17789(8) 0.0683(4) Uani 1 1 d . . . . .
S2A S 0.21364(3) 0.55893(10) 0.09051(8) 0.0727(4) Uani 1 1 d . . . . .
S3A S 0.21917(3) 0.66310(10) -0.18537(9) 0.0727(4) Uani 1 1 d . . . . .
S4A S 0.26207(3) 0.64569(9) -0.03061(9) 0.0741(5) Uani 1 1 d . . . . .
N1A N 0.11023(9) 0.4755(3) 0.0131(2) 0.0678(12) Uani 1 1 d . . . . .
B1A B 0.20160(13) 0.6129(4) -0.0701(3) 0.0592(16) Uani 1 1 d . . . . .
C1A C 0.10008(11) 0.5115(4) 0.0620(3) 0.0645(14) Uani 1 1 d . . . . .
C2A C 0.10749(12) 0.5914(4) 0.1012(3) 0.0720(16) Uani 1 1 d . . . . .
H2A H 0.1222 0.6287 0.0992 0.086 Uiso 1 1 calc R U . . .
C3A C 0.09232(12) 0.6143(4) 0.1436(3) 0.0739(16) Uani 1 1 d . . . . .
H3A H 0.0971 0.6683 0.1696 0.089 Uiso 1 1 calc R U . . .
C4A C 0.07030(11) 0.5601(4) 0.1489(2) 0.0701(15) Uani 1 1 d D . . . .
C5A C 0.06376(11) 0.4796(4) 0.1098(3) 0.0655(14) Uani 1 1 d . . . . .
H5A H 0.0495 0.4416 0.1133 0.079 Uiso 1 1 calc R U . . .
C6A C 0.07788(11) 0.4540(4) 0.0655(3) 0.0626(14) Uani 1 1 d . . . . .
C7A C 0.07473(11) 0.3815(4) 0.0164(3) 0.0616(14) Uani 1 1 d . . . . .
C8A C 0.05708(11) 0.3041(3) -0.0033(3) 0.0634(14) Uani 1 1 d . . . . .
H8A H 0.0436 0.2937 0.0174 0.076 Uiso 1 1 calc R U . . .
C9A C 0.05916(11) 0.2430(3) -0.0525(3) 0.0632(14) Uani 1 1 d . . . . .
C10A C 0.08014(12) 0.2603(4) -0.0814(3) 0.0731(16) Uani 1 1 d . . . . .
H10A H 0.0820 0.2188 -0.1140 0.088 Uiso 1 1 calc R U . . .
C11A C 0.09797(11) 0.3353(4) -0.0641(3) 0.0700(15) Uani 1 1 d . . . . .
H11A H 0.1116 0.3448 -0.0842 0.084 Uiso 1 1 calc R U . . .
C12A C 0.09489(11) 0.3967(4) -0.0151(3) 0.0638(14) Uani 1 1 d . . . . .
C13A C 0.05451(11) 0.5884(4) 0.1969(3) 0.0831(17) Uani 1 1 d D . . . .
C14A C 0.0606(3) 0.6906(6) 0.2195(7) 0.121(6) Uani 0.64 1 d D . P A 1
H14A H 0.0510 0.7064 0.2506 0.145 Uiso 0.64 1 calc R U P A 1
H14B H 0.0542 0.7300 0.1796 0.145 Uiso 0.64 1 calc R U P A 1
H14C H 0.0806 0.6989 0.2423 0.145 Uiso 0.64 1 calc R U P A 1
C15A C 0.02223(13) 0.5819(8) 0.1571(5) 0.116(4) Uani 0.64 1 d D . P A 1
H15A H 0.0177 0.5220 0.1360 0.139 Uiso 0.64 1 calc R U P A 1
H15B H 0.0167 0.6289 0.1221 0.139 Uiso 0.64 1 calc R U P A 1
H15C H 0.0123 0.5909 0.1887 0.139 Uiso 0.64 1 calc R U P A 1
C16A C 0.0629(3) 0.5254(9) 0.2595(5) 0.181(11) Uani 0.64 1 d D . P A 1
H16A H 0.0558 0.4641 0.2456 0.217 Uiso 0.64 1 calc R U P A 1
H16B H 0.0551 0.5487 0.2925 0.217 Uiso 0.64 1 calc R U P A 1
H16C H 0.0831 0.5235 0.2800 0.217 Uiso 0.64 1 calc R U P A 1
C14C C 0.0447(4) 0.6896(7) 0.1838(10) 0.146(15) Uani 0.36 1 d D . P A 2
H14G H 0.0284 0.6933 0.1425 0.176 Uiso 0.36 1 calc R U P A 2
H14H H 0.0597 0.7266 0.1784 0.176 Uiso 0.36 1 calc R U P A 2
H14I H 0.0401 0.7122 0.2222 0.176 Uiso 0.36 1 calc R U P A 2
C15C C 0.0287(2) 0.5253(10) 0.1862(8) 0.0831(17) Uani 0.36 1 d D . P A 2
H15G H 0.0190 0.5159 0.1377 0.100 Uiso 0.36 1 calc R U P A 2
H15H H 0.0162 0.5542 0.2060 0.100 Uiso 0.36 1 calc R U P A 2
H15I H 0.0349 0.4668 0.2082 0.100 Uiso 0.36 1 calc R U P A 2
C16C C 0.0748(3) 0.5782(15) 0.2722(4) 0.111(10) Uani 0.36 1 d D . P A 2
H16G H 0.0645 0.5866 0.3030 0.133 Uiso 0.36 1 calc R U P A 2
H16H H 0.0894 0.6240 0.2817 0.133 Uiso 0.36 1 calc R U P A 2
H16I H 0.0831 0.5175 0.2788 0.133 Uiso 0.36 1 calc R U P A 2
C17A C 0.03984(12) 0.1587(4) -0.0767(3) 0.0692(15) Uani 1 1 d . . . . .
C18A C 0.02263(15) 0.1679(5) -0.1534(4) 0.134(3) Uani 1 1 d . . . . .
H18A H 0.0101 0.1161 -0.1680 0.160 Uiso 1 1 calc R U . . .
H18B H 0.0351 0.1694 -0.1794 0.160 Uiso 1 1 calc R U . . .
H18C H 0.0119 0.2242 -0.1612 0.160 Uiso 1 1 calc R U . . .
C19A C 0.02004(18) 0.1472(5) -0.0382(5) 0.152(4) Uani 1 1 d . . . . .
H19A H 0.0306 0.1430 0.0104 0.182 Uiso 1 1 calc R U . . .
H19B H 0.0092 0.0916 -0.0532 0.182 Uiso 1 1 calc R U . . .
H19C H 0.0075 0.1995 -0.0468 0.182 Uiso 1 1 calc R U . . .
C20A C 0.05764(15) 0.0707(4) -0.0675(4) 0.119(3) Uani 1 1 d . . . . .
H20A H 0.0694 0.0645 -0.0199 0.143 Uiso 1 1 calc R U . . .
H20B H 0.0693 0.0747 -0.0956 0.143 Uiso 1 1 calc R U . . .
H20C H 0.0454 0.0179 -0.0813 0.143 Uiso 1 1 calc R U . . .
C21A C 0.13237(11) 0.5149(4) -0.0061(3) 0.0647(14) Uani 1 1 d . . . . .
C22A C 0.12681(11) 0.5444(3) -0.0726(3) 0.0636(14) Uani 1 1 d . . . . .
H22A H 0.1086 0.5409 -0.1045 0.076 Uiso 1 1 calc R U . . .
C23A C 0.14859(11) 0.5797(3) -0.0923(3) 0.0575(13) Uani 1 1 d . . . . .
C24A C 0.17716(10) 0.5854(3) -0.0461(3) 0.0551(13) Uani 1 1 d . . . . .
C25A C 0.18120(11) 0.5571(3) 0.0228(3) 0.0616(14) Uani 1 1 d . . . . .
C26A C 0.15935(12) 0.5212(3) 0.0421(3) 0.0658(14) Uani 1 1 d . . . . .
H26A H 0.1629 0.5016 0.0873 0.079 Uiso 1 1 calc R U . . .
C27A C 0.19436(11) 0.6363(3) -0.1463(3) 0.0578(13) Uani 1 1 d . . . . .
C28A C 0.16768(11) 0.6397(3) -0.1946(3) 0.0581(13) Uani 1 1 d . . . . .
C29A C 0.16608(12) 0.6660(3) -0.2631(3) 0.0623(14) Uani 1 1 d . . . . .
C30A C 0.14265(13) 0.6793(4) -0.3222(3) 0.0722(16) Uani 1 1 d . . . . .
H30A H 0.1246 0.6688 -0.3215 0.087 Uiso 1 1 calc R U . . .
C31A C 0.14646(15) 0.7082(4) -0.3820(3) 0.0865(19) Uani 1 1 d . . . . .
H31A H 0.1309 0.7183 -0.4217 0.104 Uiso 1 1 calc R U . . .
C32A C 0.17371(17) 0.7223(4) -0.3831(4) 0.090(2) Uani 1 1 d . . . . .
H32A H 0.1759 0.7412 -0.4239 0.108 Uiso 1 1 calc R U . . .
C33A C 0.19721(15) 0.7090(4) -0.3257(4) 0.0842(18) Uani 1 1 d . . . . .
H33A H 0.2152 0.7183 -0.3272 0.101 Uiso 1 1 calc R U . . .
C34A C 0.19338(12) 0.6808(3) -0.2646(3) 0.0668(15) Uani 1 1 d . . . . .
C35A C 0.23128(11) 0.6157(3) -0.0155(3) 0.0607(14) Uani 1 1 d . . . . .
C36A C 0.23734(11) 0.5938(3) 0.0532(3) 0.0641(15) Uani 1 1 d . . . . .
C37A C 0.26691(12) 0.6026(4) 0.0945(3) 0.0723(17) Uani 1 1 d . . . . .
C38A C 0.28059(14) 0.5856(4) 0.1665(4) 0.091(2) Uani 1 1 d . . . . .
H38A H 0.2703 0.5673 0.1941 0.109 Uiso 1 1 calc R U . . .
C39A C 0.30952(16) 0.5971(5) 0.1941(5) 0.109(3) Uani 1 1 d . . . . .
H39A H 0.3189 0.5865 0.2409 0.131 Uiso 1 1 calc R U . . .
C40A C 0.32464(15) 0.6238(5) 0.1538(5) 0.114(3) Uani 1 1 d . . . . .
H40A H 0.3441 0.6297 0.1741 0.136 Uiso 1 1 calc R U . . .
C41A C 0.31224(13) 0.6425(4) 0.0842(4) 0.097(2) Uani 1 1 d . . . . .
H41A H 0.3228 0.6623 0.0579 0.116 Uiso 1 1 calc R U . . .
C42A C 0.28296(12) 0.6301(3) 0.0550(3) 0.0771(18) Uani 1 1 d . . . . .
S1B S 0.15118(3) 0.10769(9) -0.13810(7) 0.0640(4) Uani 1 1 d . . . . .
S2B S 0.22656(3) 0.05358(9) 0.13242(7) 0.0617(4) Uani 1 1 d . . . . .
S3B S 0.23339(3) 0.16266(9) -0.14157(7) 0.0621(4) Uani 1 1 d . . . . .
S4B S 0.27592(3) 0.14223(9) 0.01418(7) 0.0602(4) Uani 1 1 d . . . . .
N1B N 0.12424(9) -0.0436(3) 0.0500(2) 0.0619(11) Uani 1 1 d . . . . .
B1B B 0.21541(12) 0.1092(3) -0.0272(3) 0.0512(14) Uani 1 1 d . . . . .
C1B C 0.11321(10) -0.0075(4) 0.0974(3) 0.0593(13) Uani 1 1 d . . . . .
C2B C 0.12231(12) 0.0675(4) 0.1413(3) 0.0684(15) Uani 1 1 d . . . . .
H2B H 0.1386 0.0996 0.1441 0.082 Uiso 1 1 calc R U . . .
C3B C 0.10646(11) 0.0931(4) 0.1805(3) 0.0704(15) Uani 1 1 d . . . . .
H3B H 0.1126 0.1430 0.2105 0.084 Uiso 1 1 calc R U . . .
C4B C 0.08153(11) 0.0478(4) 0.1777(3) 0.0693(15) Uani 1 1 d . . . . .
C5B C 0.07311(10) -0.0282(4) 0.1337(3) 0.0636(14) Uani 1 1 d . . . . .
H5B H 0.0569 -0.0608 0.1316 0.076 Uiso 1 1 calc R U . . .
C6B C 0.08856(10) -0.0558(3) 0.0931(3) 0.0565(13) Uani 1 1 d . . . . .
C7B C 0.08389(10) -0.1246(3) 0.0392(3) 0.0554(13) Uani 1 1 d . . . . .
C8B C 0.06291(11) -0.1898(3) 0.0097(3) 0.0617(14) Uani 1 1 d . . . . .
H8B H 0.0482 -0.1963 0.0267 0.074 Uiso 1 1 calc R U . . .
C9B C 0.06347(10) -0.2449(3) -0.0442(3) 0.0575(13) Uani 1 1 d . . . . .
C10B C 0.08676(11) -0.2357(3) -0.0660(3) 0.0655(14) Uani 1 1 d . . . . .
H10B H 0.0879 -0.2744 -0.1009 0.079 Uiso 1 1 calc R U . . .
C11B C 0.10814(11) -0.1719(4) -0.0381(3) 0.0645(14) Uani 1 1 d . . . . .
H11B H 0.1233 -0.1677 -0.0537 0.077 Uiso 1 1 calc R U . . .
C12B C 0.10619(10) -0.1148(3) 0.0134(3) 0.0564(13) Uani 1 1 d . . . . .
C13B C 0.06501(13) 0.0818(5) 0.2224(3) 0.0807(18) Uani 1 1 d . . . . .
C14B C 0.06029(16) 0.1860(5) 0.2137(4) 0.133(3) Uani 1 1 d . . . . .
H14D H 0.0513 0.2076 0.2448 0.159 Uiso 1 1 calc R U . . .
H14E H 0.0485 0.1993 0.1670 0.159 Uiso 1 1 calc R U . . .
H14F H 0.0781 0.2166 0.2236 0.159 Uiso 1 1 calc R U . . .
C15B C 0.03620(14) 0.0374(5) 0.2034(4) 0.121(3) Uani 1 1 d . . . . .
H15D H 0.0383 -0.0284 0.2097 0.145 Uiso 1 1 calc R U . . .
H15E H 0.0254 0.0507 0.1560 0.145 Uiso 1 1 calc R U . . .
H15F H 0.0266 0.0617 0.2324 0.145 Uiso 1 1 calc R U . . .
C16B C 0.08159(15) 0.0606(6) 0.2970(3) 0.135(3) Uani 1 1 d . . . . .
H16D H 0.0698 0.0694 0.3242 0.161 Uiso 1 1 calc R U . . .
H16E H 0.0976 0.1013 0.3132 0.161 Uiso 1 1 calc R U . . .
H16F H 0.0880 -0.0024 0.3011 0.161 Uiso 1 1 calc R U . . .
C17B C 0.03884(13) -0.3094(5) -0.0823(4) 0.0969(15) Uani 1 1 d . U . . .
C18B C 0.01795(12) -0.2563(4) -0.1399(3) 0.0969(15) Uani 1 1 d . . . . .
H18D H 0.0129 -0.2003 -0.1220 0.116 Uiso 1 1 calc R U . . .
H18E H 0.0014 -0.2933 -0.1607 0.116 Uiso 1 1 calc R U . . .
H18F H 0.0262 -0.2412 -0.1740 0.116 Uiso 1 1 calc R U . . .
C19B C 0.02371(16) -0.3434(5) -0.0349(4) 0.134(3) Uani 1 1 d . . . . .
H19D H 0.0115 -0.3939 -0.0565 0.161 Uiso 1 1 calc R U . . .
H19E H 0.0127 -0.2939 -0.0261 0.161 Uiso 1 1 calc R U . . .
H19F H 0.0373 -0.3640 0.0079 0.161 Uiso 1 1 calc R U . . .
C20B C 0.04817(15) -0.3943(5) -0.1106(5) 0.147(4) Uani 1 1 d . U . . .
H20D H 0.0620 -0.4271 -0.0738 0.176 Uiso 1 1 calc R U . . .
H20E H 0.0563 -0.3764 -0.1445 0.176 Uiso 1 1 calc R U . . .
H20F H 0.0322 -0.4338 -0.1317 0.176 Uiso 1 1 calc R U . . .
C21B C 0.14649(10) -0.0021(3) 0.0320(3) 0.0584(13) Uani 1 1 d . . . . .
C22B C 0.14083(10) 0.0301(3) -0.0343(3) 0.0602(13) Uani 1 1 d . . . . .
H22B H 0.1227 0.0259 -0.0666 0.072 Uiso 1 1 calc R U . . .
C23B C 0.16257(10) 0.0690(3) -0.0526(2) 0.0515(12) Uani 1 1 d . . . . .
C24B C 0.19066(9) 0.0775(3) -0.0053(2) 0.0486(12) Uani 1 1 d . . . . .
C25B C 0.19466(10) 0.0469(3) 0.0632(2) 0.0507(12) Uani 1 1 d . . . . .
C26B C 0.17284(10) 0.0076(3) 0.0810(3) 0.0602(13) Uani 1 1 d . . . . .
H26B H 0.1762 -0.0119 0.1261 0.072 Uiso 1 1 calc R U . . .
C27B C 0.20851(10) 0.1331(3) -0.1038(3) 0.0505(12) Uani 1 1 d . . . . .
C28B C 0.18192(10) 0.1348(3) -0.1527(3) 0.0511(12) Uani 1 1 d . . . . .
C29B C 0.18054(11) 0.1616(3) -0.2212(3) 0.0552(13) Uani 1 1 d . . . . .
C30B C 0.15685(12) 0.1733(3) -0.2820(3) 0.0628(14) Uani 1 1 d . . . . .
H30B H 0.1387 0.1614 -0.2824 0.075 Uiso 1 1 calc R U . . .
C31B C 0.16134(14) 0.2028(3) -0.3406(3) 0.0738(17) Uani 1 1 d . . . . .
H31B H 0.1459 0.2117 -0.3809 0.089 Uiso 1 1 calc R U . . .
C32B C 0.18822(14) 0.2196(4) -0.3412(3) 0.0744(16) Uani 1 1 d . . . . .
H32B H 0.1906 0.2390 -0.3817 0.089 Uiso 1 1 calc R U . . .
C33B C 0.21148(13) 0.2079(3) -0.2823(3) 0.0705(15) Uani 1 1 d . . . . .
H33B H 0.2295 0.2192 -0.2828 0.085 Uiso 1 1 calc R U . . .
C34B C 0.20751(11) 0.1789(3) -0.2221(3) 0.0577(13) Uani 1 1 d . . . . .
C35B C 0.24505(9) 0.1125(3) 0.0283(3) 0.0524(12) Uani 1 1 d . . . . .
C36B C 0.25083(10) 0.0892(3) 0.0965(3) 0.0531(12) Uani 1 1 d . . . . .
C37B C 0.28024(10) 0.0955(3) 0.1389(3) 0.0563(13) Uani 1 1 d . . . . .
C38B C 0.29393(12) 0.0766(3) 0.2094(3) 0.0677(15) Uani 1 1 d . . . . .
H38B H 0.2834 0.0589 0.2365 0.081 Uiso 1 1 calc R U . . .
C39B C 0.32257(12) 0.0843(3) 0.2381(3) 0.0716(16) Uani 1 1 d . . . . .
H39B H 0.3316 0.0711 0.2847 0.086 Uiso 1 1 calc R U . . .
C40B C 0.33807(12) 0.1115(4) 0.1980(3) 0.0772(18) Uani 1 1 d . . . . .
H40B H 0.3576 0.1166 0.2186 0.093 Uiso 1 1 calc R U . . .
C41B C 0.32600(11) 0.1313(3) 0.1293(3) 0.0671(15) Uani 1 1 d . . . . .
H41B H 0.3369 0.1500 0.1034 0.081 Uiso 1 1 calc R U . . .
C42B C 0.29634(11) 0.1224(3) 0.0992(3) 0.0598(14) Uani 1 1 d . . . . .

loop_
_atom_site_aniso_label
_atom_site_aniso_U_11
_atom_site_aniso_U_22
_atom_site_aniso_U_33
_atom_site_aniso_U_23
_atom_site_aniso_U_13
_atom_site_aniso_U_12
S1A 0.0569(8) 0.0758(10) 0.0744(10) 0.0046(8) 0.0254(7) 0.0003(7)
S2A 0.0679(9) 0.0731(10) 0.0723(10) -0.0110(8) 0.0182(8) 0.0009(7)
S3A 0.0674(9) 0.0611(9) 0.1002(12) 0.0030(8) 0.0424(9) -0.0034(7)
S4A 0.0560(9) 0.0522(8) 0.1145(13) -0.0146(8) 0.0299(8) -0.0065(6)
N1A 0.072(3) 0.073(3) 0.071(3) -0.015(2) 0.040(3) -0.015(2)
B1A 0.062(4) 0.031(3) 0.086(5) -0.013(3) 0.027(3) 0.000(3)
C1A 0.070(4) 0.060(3) 0.064(4) -0.004(3) 0.024(3) -0.003(3)
C2A 0.067(4) 0.072(4) 0.079(4) -0.009(3) 0.028(3) -0.012(3)
C3A 0.076(4) 0.075(4) 0.071(4) -0.016(3) 0.025(3) 0.005(3)
C4A 0.068(4) 0.086(4) 0.058(3) -0.001(3) 0.025(3) 0.008(3)
C5A 0.070(4) 0.071(4) 0.062(3) -0.002(3) 0.032(3) -0.001(3)
C6A 0.067(3) 0.064(3) 0.060(3) -0.002(3) 0.026(3) -0.002(3)
C7A 0.069(4) 0.063(3) 0.059(3) -0.004(3) 0.030(3) -0.002(3)
C8A 0.066(3) 0.064(3) 0.068(4) -0.001(3) 0.033(3) -0.004(3)
C9A 0.070(4) 0.054(3) 0.068(4) 0.001(3) 0.028(3) -0.002(3)
C10A 0.087(4) 0.067(4) 0.073(4) -0.012(3) 0.038(3) -0.002(3)
C11A 0.071(4) 0.079(4) 0.072(4) -0.013(3) 0.040(3) -0.005(3)
C12A 0.066(4) 0.060(3) 0.071(4) -0.005(3) 0.031(3) -0.005(3)
C13A 0.071(4) 0.104(5) 0.080(4) -0.022(4) 0.034(3) 0.004(3)
C14A 0.133(13) 0.128(12) 0.126(13) -0.047(10) 0.077(11) -0.006(9)
C15A 0.131(11) 0.106(9) 0.142(12) -0.009(8) 0.086(9) 0.033(8)
C16A 0.27(2) 0.201(19) 0.135(15) 0.090(13) 0.146(16) 0.127(18)
C14C 0.14(3) 0.18(3) 0.15(3) 0.03(2) 0.08(2) 0.08(2)
C15C 0.071(4) 0.104(5) 0.080(4) -0.022(4) 0.034(3) 0.004(3)
C16C 0.104(15) 0.20(3) 0.040(11) 0.019(14) 0.040(10) 0.019(18)
C17A 0.075(4) 0.060(3) 0.071(4) -0.002(3) 0.022(3) -0.003(3)
C18A 0.112(6) 0.129(6) 0.115(6) 0.012(5) -0.019(5) -0.034(5)
C19A 0.170(8) 0.130(7) 0.215(10) -0.088(7) 0.143(8) -0.091(6)
C20A 0.121(6) 0.064(4) 0.166(8) 0.011(4) 0.041(5) 0.004(4)
C21A 0.057(3) 0.066(3) 0.075(4) -0.005(3) 0.028(3) -0.008(3)
C22A 0.056(3) 0.063(3) 0.076(4) -0.003(3) 0.029(3) -0.005(3)
C23A 0.061(3) 0.047(3) 0.065(3) -0.002(2) 0.023(3) 0.000(2)
C24A 0.056(3) 0.040(3) 0.069(4) -0.010(2) 0.023(3) 0.000(2)
C25A 0.060(3) 0.048(3) 0.076(4) -0.008(3) 0.023(3) 0.001(2)
C26A 0.074(4) 0.062(3) 0.066(4) -0.010(3) 0.030(3) -0.003(3)
C27A 0.060(3) 0.037(3) 0.086(4) -0.001(3) 0.036(3) -0.002(2)
C28A 0.061(3) 0.041(3) 0.076(4) -0.003(3) 0.029(3) 0.002(2)
C29A 0.071(4) 0.045(3) 0.074(4) -0.009(3) 0.029(3) 0.000(3)
C30A 0.083(4) 0.063(3) 0.078(4) -0.008(3) 0.037(4) -0.007(3)
C31A 0.111(6) 0.068(4) 0.080(5) -0.010(3) 0.032(4) -0.009(4)
C32A 0.121(6) 0.069(4) 0.095(5) 0.003(4) 0.057(5) -0.014(4)
C33A 0.099(5) 0.075(4) 0.097(5) 0.007(4) 0.057(4) 0.002(4)
C34A 0.079(4) 0.049(3) 0.080(4) -0.003(3) 0.038(3) -0.002(3)
C35A 0.061(3) 0.037(3) 0.089(4) -0.012(3) 0.032(3) -0.005(2)
C36A 0.057(3) 0.041(3) 0.089(4) -0.018(3) 0.020(3) -0.001(2)
C37A 0.065(4) 0.046(3) 0.099(5) -0.024(3) 0.020(4) 0.001(3)
C38A 0.087(5) 0.056(4) 0.106(5) -0.020(3) 0.003(4) 0.012(3)
C39A 0.077(5) 0.076(5) 0.145(8) -0.036(5) 0.003(5) 0.010(4)
C40A 0.061(5) 0.068(5) 0.174(9) -0.037(5) -0.008(5) 0.011(4)
C41A 0.055(4) 0.065(4) 0.155(7) -0.026(4) 0.016(4) 0.001(3)
C42A 0.059(4) 0.043(3) 0.115(5) -0.023(3) 0.012(4) 0.006(3)
S1B 0.0537(8) 0.0692(9) 0.0669(9) 0.0105(7) 0.0181(7) -0.0030(7)
S2B 0.0580(8) 0.0636(8) 0.0620(9) -0.0028(7) 0.0188(7) -0.0021(6)
S3B 0.0624(9) 0.0562(8) 0.0739(10) 0.0031(7) 0.0314(7) -0.0015(6)
S4B 0.0534(8) 0.0495(7) 0.0775(10) -0.0037(6) 0.0227(7) -0.0045(6)
N1B 0.059(3) 0.064(3) 0.069(3) 0.002(2) 0.029(2) -0.006(2)
B1B 0.054(3) 0.029(3) 0.074(4) -0.003(3) 0.027(3) 0.002(2)
C1B 0.056(3) 0.062(3) 0.063(3) 0.005(3) 0.025(3) -0.001(3)
C2B 0.069(4) 0.063(4) 0.074(4) -0.001(3) 0.026(3) -0.011(3)
C3B 0.066(4) 0.080(4) 0.064(4) -0.017(3) 0.023(3) -0.009(3)
C4B 0.064(4) 0.081(4) 0.064(4) -0.005(3) 0.024(3) -0.007(3)
C5B 0.051(3) 0.083(4) 0.059(3) 0.002(3) 0.022(3) -0.008(3)
C6B 0.056(3) 0.061(3) 0.053(3) 0.004(2) 0.020(2) -0.008(3)
C7B 0.058(3) 0.052(3) 0.058(3) 0.005(2) 0.024(3) -0.002(2)
C8B 0.063(3) 0.062(3) 0.067(4) 0.000(3) 0.030(3) -0.009(3)
C9B 0.054(3) 0.058(3) 0.062(3) 0.006(3) 0.022(3) 0.000(2)
C10B 0.072(4) 0.057(3) 0.073(4) -0.001(3) 0.033(3) 0.000(3)
C11B 0.059(3) 0.068(3) 0.074(4) 0.000(3) 0.033(3) -0.003(3)
C12B 0.059(3) 0.054(3) 0.057(3) 0.004(3) 0.022(3) -0.001(2)
C13B 0.073(4) 0.095(5) 0.078(4) -0.021(4) 0.031(3) -0.008(3)
C14B 0.127(7) 0.116(6) 0.182(9) -0.027(6) 0.088(6) 0.013(5)
C15B 0.090(5) 0.161(7) 0.130(6) -0.056(6) 0.060(5) -0.022(5)
C16B 0.110(6) 0.230(10) 0.071(5) -0.012(6) 0.040(4) 0.012(6)
C17B 0.077(3) 0.085(3) 0.106(4) 0.009(3) 0.003(3) -0.005(2)
C18B 0.077(3) 0.085(3) 0.106(4) 0.009(3) 0.003(3) -0.005(2)
C19B 0.147(7) 0.154(7) 0.127(7) -0.061(5) 0.079(6) -0.100(6)
C20B 0.080(5) 0.128(6) 0.230(10) -0.092(6) 0.050(6) -0.035(4)
C21B 0.057(3) 0.053(3) 0.069(4) 0.000(3) 0.027(3) -0.008(2)
C22B 0.052(3) 0.058(3) 0.069(4) 0.000(3) 0.019(3) -0.006(2)
C23B 0.046(3) 0.048(3) 0.060(3) 0.000(2) 0.018(2) 0.000(2)
C24B 0.046(3) 0.036(2) 0.064(3) -0.002(2) 0.019(2) 0.003(2)
C25B 0.053(3) 0.041(3) 0.057(3) -0.003(2) 0.017(2) 0.000(2)
C26B 0.061(3) 0.056(3) 0.062(3) 0.000(3) 0.020(3) -0.002(3)
C27B 0.051(3) 0.036(2) 0.068(3) -0.001(2) 0.025(3) -0.005(2)
C28B 0.054(3) 0.039(3) 0.068(3) -0.001(2) 0.032(3) -0.002(2)
C29B 0.065(3) 0.039(3) 0.069(4) -0.002(2) 0.032(3) -0.005(2)
C30B 0.071(4) 0.051(3) 0.062(4) -0.008(3) 0.018(3) 0.001(3)
C31B 0.103(5) 0.051(3) 0.062(4) -0.009(3) 0.021(3) -0.001(3)
C32B 0.109(5) 0.059(3) 0.063(4) -0.004(3) 0.039(4) -0.005(3)
C33B 0.084(4) 0.059(3) 0.081(4) 0.002(3) 0.044(4) -0.003(3)
C34B 0.075(4) 0.042(3) 0.059(3) -0.006(2) 0.028(3) 0.004(2)
C35B 0.047(3) 0.040(3) 0.069(4) -0.005(2) 0.019(2) -0.005(2)
C36B 0.051(3) 0.042(3) 0.066(3) -0.006(2) 0.021(3) -0.005(2)
C37B 0.055(3) 0.039(3) 0.073(4) -0.006(2) 0.021(3) 0.000(2)
C38B 0.073(4) 0.052(3) 0.069(4) -0.005(3) 0.013(3) 0.003(3)
C39B 0.064(4) 0.052(3) 0.082(4) -0.008(3) 0.004(3) 0.004(3)
C40B 0.060(4) 0.056(3) 0.098(5) -0.015(3) 0.006(4) -0.001(3)
C41B 0.059(3) 0.049(3) 0.089(4) -0.014(3) 0.020(3) -0.007(3)
C42B 0.055(3) 0.036(3) 0.083(4) -0.012(3) 0.018(3) 0.007(2)

loop_
_atom_type_symbol
_atom_type_description
_atom_type_scat_dispersion_real
_atom_type_scat_dispersion_imag
_atom_type_scat_source
C C 0.0033 0.0016 'International Tables Vol C Tables 4.2.6.8 and 6.1.1.4'
H H 0.0000 0.0000 'International Tables Vol C Tables 4.2.6.8 and 6.1.1.4'
B B 0.0013 0.0007 'International Tables Vol C Tables 4.2.6.8 and 6.1.1.4'
N N 0.0061 0.0033 'International Tables Vol C Tables 4.2.6.8 and 6.1.1.4'
S S 0.1246 0.1234 'International Tables Vol C Tables 4.2.6.8 and 6.1.1.4'

loop_
_geom_angle_atom_site_label_1
_geom_angle_atom_site_label_2
_geom_angle_atom_site_label_3
_geom_angle
_geom_angle_site_symmetry_1
_geom_angle_site_symmetry_3
_geom_angle_publ_flag
C28A S1A C23A 104.7(3) . . ?
C36A S2A C25A 104.6(3) . . ?
C34A S3A C27A 92.5(3) . . ?
C42A S4A C35A 92.9(3) . . ?
C1A N1A C12A 108.7(4) . . ?
C1A N1A C21A 125.3(5) . . ?
C12A N1A C21A 126.0(5) . . ?
C27A B1A C35A 125.2(5) . . ?
C27A B1A C24A 117.3(5) . . ?
C35A B1A C24A 117.4(5) . . ?
N1A C1A C2A 130.3(5) . . ?
N1A C1A C6A 108.6(5) . . ?
C2A C1A C6A 121.1(5) . . ?
C3A C2A C1A 118.1(5) . . ?
C3A C2A H2A 120.9 . . ?
C1A C2A H2A 120.9 . . ?
C2A C3A C4A 123.0(5) . . ?
C2A C3A H3A 118.5 . . ?
C4A C3A H3A 118.5 . . ?
C5A C4A C3A 117.3(4) . . ?
C5A C4A C13A 122.0(5) . . ?
C3A C4A C13A 120.7(5) . . ?
C4A C5A C6A 122.2(5) . . ?
C4A C5A H5A 118.9 . . ?
C6A C5A H5A 118.9 . . ?
C5A C6A C1A 118.3(5) . . ?
C5A C6A C7A 134.9(5) . . ?
C1A C6A C7A 106.7(5) . . ?
C8A C7A C12A 118.9(5) . . ?
C8A C7A C6A 134.0(5) . . ?
C12A C7A C6A 107.1(5) . . ?
C9A C8A C7A 121.4(5) . . ?
C9A C8A H8A 119.3 . . ?
C7A C8A H8A 119.3 . . ?
C8A C9A C10A 117.4(5) . . ?
C8A C9A C17A 123.2(5) . . ?
C10A C9A C17A 119.4(5) . . ?
C11A C10A C9A 123.4(5) . . ?
C11A C10A H10A 118.3 . . ?
C9A C10A H10A 118.3 . . ?
C10A C11A C12A 117.5(5) . . ?
C10A C11A H11A 121.2 . . ?
C12A C11A H11A 121.2 . . ?
N1A C12A C11A 129.8(5) . . ?
N1A C12A C7A 108.9(5) . . ?
C11A C12A C7A 121.2(5) . . ?
C16A C13A C4A 109.8(6) . . ?
C4A C13A C15C 110.8(6) . . ?
C4A C13A C14C 110.4(7) . . ?
C15C C13A C14C 109.5(7) . . ?
C4A C13A C16C 108.4(6) . . ?
C15C C13A C16C 108.7(7) . . ?
C14C C13A C16C 109.2(7) . . ?
C16A C13A C14A 110.4(6) . . ?
C4A C13A C14A 110.9(6) . . ?
C16A C13A C15A 110.3(6) . . ?
C4A C13A C15A 109.2(5) . . ?
C14A C13A C15A 106.3(5) . . ?
C13A C14A H14A 109.5 . . ?
C13A C14A H14B 109.5 . . ?
H14A C14A H14B 109.5 . . ?
C13A C14A H14C 109.5 . . ?
H14A C14A H14C 109.5 . . ?
H14B C14A H14C 109.5 . . ?
C13A C15A H15A 109.5 . . ?
C13A C15A H15B 109.5 . . ?
H15A C15A H15B 109.5 . . ?
C13A C15A H15C 109.5 . . ?
H15A C15A H15C 109.5 . . ?
H15B C15A H15C 109.5 . . ?
C13A C16A H16A 109.5 . . ?
C13A C16A H16B 109.5 . . ?
H16A C16A H16B 109.5 . . ?
C13A C16A H16C 109.5 . . ?
H16A C16A H16C 109.5 . . ?
H16B C16A H16C 109.5 . . ?
C13A C14C H14G 109.5 . . ?
C13A C14C H14H 109.5 . . ?
H14G C14C H14H 109.5 . . ?
C13A C14C H14I 109.5 . . ?
H14G C14C H14I 109.5 . . ?
H14H C14C H14I 109.5 . . ?
C13A C15C H15G 109.5 . . ?
C13A C15C H15H 109.5 . . ?
H15G C15C H15H 109.5 . . ?
C13A C15C H15I 109.5 . . ?
H15G C15C H15I 109.5 . . ?
H15H C15C H15I 109.5 . . ?
C13A C16C H16G 109.5 . . ?
C13A C16C H16H 109.5 . . ?
H16G C16C H16H 109.5 . . ?
C13A C16C H16I 109.5 . . ?
H16G C16C H16I 109.5 . . ?
H16H C16C H16I 109.5 . . ?
C19A C17A C18A 108.6(6) . . ?
C19A C17A C20A 108.4(6) . . ?
C18A C17A C20A 107.5(6) . . ?
C19A C17A C9A 112.6(5) . . ?
C18A C17A C9A 109.8(5) . . ?
C20A C17A C9A 109.8(5) . . ?
C17A C18A H18A 109.5 . . ?
C17A C18A H18B 109.5 . . ?
H18A C18A H18B 109.5 . . ?
C17A C18A H18C 109.5 . . ?
H18A C18A H18C 109.5 . . ?
H18B C18A H18C 109.5 . . ?
C17A C19A H19A 109.5 . . ?
C17A C19A H19B 109.5 . . ?
H19A C19A H19B 109.5 . . ?
C17A C19A H19C 109.5 . . ?
H19A C19A H19C 109.5 . . ?
H19B C19A H19C 109.5 . . ?
C17A C20A H20A 109.5 . . ?
C17A C20A H20B 109.5 . . ?
H20A C20A H20B 109.5 . . ?
C17A C20A H20C 109.5 . . ?
H20A C20A H20C 109.5 . . ?
H20B C20A H20C 109.5 . . ?
C22A C21A C26A 120.6(5) . . ?
C22A C21A N1A 119.6(5) . . ?
C26A C21A N1A 119.8(5) . . ?
C21A C22A C23A 119.9(5) . . ?
C21A C22A H22A 120.1 . . ?
C23A C22A H22A 120.1 . . ?
C22A C23A C24A 122.7(5) . . ?
C22A C23A S1A 113.1(4) . . ?
C24A C23A S1A 124.2(4) . . ?
C25A C24A C23A 114.4(5) . . ?
C25A C24A B1A 123.0(5) . . ?
C23A C24A B1A 122.5(5) . . ?
C26A C25A C24A 122.6(5) . . ?
C26A C25A S2A 113.0(4) . . ?
C24A C25A S2A 124.4(4) . . ?
C21A C26A C25A 119.7(5) . . ?
C21A C26A H26A 120.1 . . ?
C25A C26A H26A 120.1 . . ?
C28A C27A B1A 125.6(5) . . ?
C28A C27A S3A 109.7(4) . . ?
B1A C27A S3A 124.8(4) . . ?
C27A C28A C29A 115.4(5) . . ?
C27A C28A S1A 124.8(4) . . ?
C29A C28A S1A 119.8(4) . . ?
C30A C29A C34A 120.2(5) . . ?
C30A C29A C28A 129.9(5) . . ?
C34A C29A C28A 109.9(5) . . ?
C31A C30A C29A 119.2(6) . . ?
C31A C30A H30A 120.4 . . ?
C29A C30A H30A 120.4 . . ?
C30A C31A C32A 120.1(6) . . ?
C30A C31A H31A 119.9 . . ?
C32A C31A H31A 119.9 . . ?
C33A C32A C31A 121.8(6) . . ?
C33A C32A H32A 119.1 . . ?
C31A C32A H32A 119.1 . . ?
C32A C33A C34A 118.1(6) . . ?
C32A C33A H33A 120.9 . . ?
C34A C33A H33A 120.9 . . ?
C33A C34A C29A 120.5(6) . . ?
C33A C34A S3A 127.2(5) . . ?
C29A C34A S3A 112.4(4) . . ?
C36A C35A B1A 124.2(5) . . ?
C36A C35A S4A 110.4(4) . . ?
B1A C35A S4A 125.4(5) . . ?
C35A C36A C37A 113.7(6) . . ?
C35A C36A S2A 126.2(4) . . ?
C37A C36A S2A 120.1(5) . . ?
C42A C37A C38A 119.3(6) . . ?
C42A C37A C36A 111.8(6) . . ?
C38A C37A C36A 128.8(7) . . ?
C39A C38A C37A 118.0(7) . . ?
C39A C38A H38A 121.0 . . ?
C37A C38A H38A 121.0 . . ?
C40A C39A C38A 121.2(9) . . ?
C40A C39A H39A 119.4 . . ?
C38A C39A H39A 119.4 . . ?
C39A C40A C41A 122.8(8) . . ?
C39A C40A H40A 118.6 . . ?
C41A C40A H40A 118.6 . . ?
C40A C41A C42A 116.9(8) . . ?
C40A C41A H41A 121.6 . . ?
C42A C41A H41A 121.6 . . ?
C37A C42A C41A 121.8(7) . . ?
C37A C42A S4A 111.3(5) . . ?
C41A C42A S4A 126.9(6) . . ?
C28B S1B C23B 104.4(2) . . ?
C36B S2B C25B 104.9(2) . . ?
C34B S3B C27B 92.3(2) . . ?
C42B S4B C35B 92.5(3) . . ?
C1B N1B C12B 108.1(4) . . ?
C1B N1B C21B 124.8(4) . . ?
C12B N1B C21B 125.9(4) . . ?
C35B B1B C27B 125.1(5) . . ?
C35B B1B C24B 118.0(5) . . ?
C27B B1B C24B 116.9(4) . . ?
C2B C1B N1B 129.3(5) . . ?
C2B C1B C6B 121.0(5) . . ?
N1B C1B C6B 109.5(5) . . ?
C3B C2B C1B 117.9(5) . . ?
C3B C2B H2B 121.1 . . ?
C1B C2B H2B 121.1 . . ?
C2B C3B C4B 123.4(5) . . ?
C2B C3B H3B 118.3 . . ?
C4B C3B H3B 118.3 . . ?
C5B C4B C3B 117.5(5) . . ?
C5B C4B C13B 122.8(5) . . ?
C3B C4B C13B 119.8(5) . . ?
C6B C5B C4B 120.8(5) . . ?
C6B C5B H5B 119.6 . . ?
C4B C5B H5B 119.6 . . ?
C5B C6B C1B 119.5(5) . . ?
C5B C6B C7B 133.3(5) . . ?
C1B C6B C7B 107.1(4) . . ?
C8B C7B C12B 119.3(5) . . ?
C8B C7B C6B 134.2(5) . . ?
C12B C7B C6B 106.5(4) . . ?
C9B C8B C7B 121.3(5) . . ?
C9B C8B H8B 119.3 . . ?
C7B C8B H8B 119.3 . . ?
C8B C9B C10B 117.3(5) . . ?
C8B C9B C17B 121.6(5) . . ?
C10B C9B C17B 121.0(5) . . ?
C11B C10B C9B 123.4(5) . . ?
C11B C10B H10B 118.3 . . ?
C9B C10B H10B 118.3 . . ?
C12B C11B C10B 117.7(5) . . ?
C12B C11B H11B 121.1 . . ?
C10B C11B H11B 121.1 . . ?
C11B C12B N1B 130.2(5) . . ?
C11B C12B C7B 120.9(5) . . ?
N1B C12B C7B 108.9(4) . . ?
C16B C13B C15B 108.8(6) . . ?
C16B C13B C14B 109.3(6) . . ?
C15B C13B C14B 106.9(6) . . ?
C16B C13B C4B 109.1(5) . . ?
C15B C13B C4B 112.7(5) . . ?
C14B C13B C4B 110.1(6) . . ?
C13B C14B H14D 109.5 . . ?
C13B C14B H14E 109.5 . . ?
H14D C14B H14E 109.5 . . ?
C13B C14B H14F 109.5 . . ?
H14D C14B H14F 109.5 . . ?
H14E C14B H14F 109.5 . . ?
C13B C15B H15D 109.5 . . ?
C13B C15B H15E 109.5 . . ?
H15D C15B H15E 109.5 . . ?
C13B C15B H15F 109.5 . . ?
H15D C15B H15F 109.5 . . ?
H15E C15B H15F 109.5 . . ?
C13B C16B H16D 109.5 . . ?
C13B C16B H16E 109.5 . . ?
H16D C16B H16E 109.5 . . ?
C13B C16B H16F 109.5 . . ?
H16D C16B H16F 109.5 . . ?
H16E C16B H16F 109.5 . . ?
C20B C17B C18B 109.7(7) . . ?
C20B C17B C19B 106.5(6) . . ?
C18B C17B C19B 107.8(6) . . ?
C20B C17B C9B 112.7(5) . . ?
C18B C17B C9B 108.5(5) . . ?
C19B C17B C9B 111.5(6) . . ?
C17B C18B H18D 109.5 . . ?
C17B C18B H18E 109.5 . . ?
H18D C18B H18E 109.5 . . ?
C17B C18B H18F 109.5 . . ?
H18D C18B H18F 109.5 . . ?
H18E C18B H18F 109.5 . . ?
C17B C19B H19D 109.5 . . ?
C17B C19B H19E 109.5 . . ?
H19D C19B H19E 109.5 . . ?
C17B C19B H19F 109.5 . . ?
H19D C19B H19F 109.5 . . ?
H19E C19B H19F 109.5 . . ?
C17B C20B H20D 109.5 . . ?
C17B C20B H20E 109.5 . . ?
H20D C20B H20E 109.5 . . ?
C17B C20B H20F 109.5 . . ?
H20D C20B H20F 109.5 . . ?
H20E C20B H20F 109.5 . . ?
C26B C21B C22B 120.9(5) . . ?
C26B C21B N1B 119.9(5) . . ?
C22B C21B N1B 119.2(5) . . ?
C21B C22B C23B 119.5(5) . . ?
C21B C22B H22B 120.3 . . ?
C23B C22B H22B 120.3 . . ?
C22B C23B C24B 122.7(5) . . ?
C22B C23B S1B 112.8(4) . . ?
C24B C23B S1B 124.5(4) . . ?
C25B C24B C23B 114.7(4) . . ?
C25B C24B B1B 122.2(4) . . ?
C23B C24B B1B 122.8(5) . . ?
C26B C25B C24B 122.3(4) . . ?
C26B C25B S2B 113.2(4) . . ?
C24B C25B S2B 124.6(4) . . ?
C21B C26B C25B 119.8(5) . . ?
C21B C26B H26B 120.1 . . ?
C25B C26B H26B 120.1 . . ?
C28B C27B B1B 125.2(5) . . ?
C28B C27B S3B 109.8(4) . . ?
B1B C27B S3B 125.0(4) . . ?
C27B C28B C29B 115.3(4) . . ?
C27B C28B S1B 125.2(4) . . ?
C29B C28B S1B 119.4(4) . . ?
C34B C29B C30B 119.9(5) . . ?
C34B C29B C28B 110.3(5) . . ?
C30B C29B C28B 129.9(5) . . ?
C31B C30B C29B 118.2(5) . . ?
C31B C30B H30B 120.9 . . ?
C29B C30B H30B 120.9 . . ?
C30B C31B C32B 121.6(6) . . ?
C30B C31B H31B 119.2 . . ?
C32B C31B H31B 119.2 . . ?
C33B C32B C31B 120.7(6) . . ?
C33B C32B H32B 119.7 . . ?
C31B C32B H32B 119.7 . . ?
C32B C33B C34B 118.9(5) . . ?
C32B C33B H33B 120.6 . . ?
C34B C33B H33B 120.6 . . ?
C29B C34B C33B 120.7(5) . . ?
C29B C34B S3B 112.2(4) . . ?
C33B C34B S3B 127.0(5) . . ?
C36B C35B B1B 124.1(5) . . ?
C36B C35B S4B 110.4(4) . . ?
B1B C35B S4B 125.5(4) . . ?
C35B C36B C37B 114.4(5) . . ?
C35B C36B S2B 125.8(4) . . ?
C37B C36B S2B 119.8(4) . . ?
C42B C37B C38B 119.0(5) . . ?
C42B C37B C36B 110.4(5) . . ?
C38B C37B C36B 130.5(5) . . ?
C39B C38B C37B 120.1(6) . . ?
C39B C38B H38B 119.9 . . ?
C37B C38B H38B 119.9 . . ?
C38B C39B C40B 119.9(6) . . ?
C38B C39B H39B 120.0 . . ?
C40B C39B H39B 120.0 . . ?
C41B C40B C39B 122.8(6) . . ?
C41B C40B H40B 118.6 . . ?
C39B C40B H40B 118.6 . . ?
C40B C41B C42B 117.5(6) . . ?
C40B C41B H41B 121.3 . . ?
C42B C41B H41B 121.3 . . ?
C37B C42B C41B 120.7(5) . . ?
C37B C42B S4B 112.3(4) . . ?
C41B C42B S4B 127.0(5) . . ?

loop_
_geom_bond_atom_site_label_1
_geom_bond_atom_site_label_2
_geom_bond_distance
_geom_bond_site_symmetry_2
_geom_bond_publ_flag
S1A C28A 1.724(5) . ?
S1A C23A 1.746(5) . ?
S2A C36A 1.709(6) . ?
S2A C25A 1.747(5) . ?
S3A C34A 1.720(6) . ?
S3A C27A 1.752(5) . ?
S4A C42A 1.731(6) . ?
S4A C35A 1.744(5) . ?
N1A C1A 1.382(6) . ?
N1A C12A 1.386(6) . ?
N1A C21A 1.428(6) . ?
B1A C27A 1.525(8) . ?
B1A C35A 1.532(8) . ?
B1A C24A 1.534(8) . ?
C1A C2A 1.385(7) . ?
C1A C6A 1.416(7) . ?
C2A C3A 1.388(7) . ?
C2A H2A 0.9300 . ?
C3A C4A 1.395(7) . ?
C3A H3A 0.9300 . ?
C4A C5A 1.387(7) . ?
C4A C13A 1.528(5) . ?
C5A C6A 1.390(7) . ?
C5A H5A 0.9300 . ?
C6A C7A 1.429(7) . ?
C7A C8A 1.398(7) . ?
C7A C12A 1.402(7) . ?
C8A C9A 1.377(7) . ?
C8A H8A 0.9300 . ?
C9A C10A 1.408(7) . ?
C9A C17A 1.531(7) . ?
C10A C11A 1.374(7) . ?
C10A H10A 0.9300 . ?
C11A C12A 1.393(7) . ?
C11A H11A 0.9300 . ?
C13A C16A 1.516(7) . ?
C13A C15C 1.541(8) . ?
C13A C14C 1.537(8) . ?
C13A C16C 1.544(8) . ?
C13A C14A 1.547(7) . ?
C13A C15A 1.553(7) . ?
C14A H14A 0.9600 . ?
C14A H14B 0.9600 . ?
C14A H14C 0.9600 . ?
C15A H15A 0.9600 . ?
C15A H15B 0.9600 . ?
C15A H15C 0.9600 . ?
C16A H16A 0.9600 . ?
C16A H16B 0.9600 . ?
C16A H16C 0.9600 . ?
C14C H14G 0.9600 . ?
C14C H14H 0.9600 . ?
C14C H14I 0.9600 . ?
C15C H15G 0.9600 . ?
C15C H15H 0.9600 . ?
C15C H15I 0.9600 . ?
C16C H16G 0.9600 . ?
C16C H16H 0.9600 . ?
C16C H16I 0.9600 . ?
C17A C19A 1.488(8) . ?
C17A C18A 1.525(8) . ?
C17A C20A 1.529(7) . ?
C18A H18A 0.9600 . ?
C18A H18B 0.9600 . ?
C18A H18C 0.9600 . ?
C19A H19A 0.9600 . ?
C19A H19B 0.9600 . ?
C19A H19C 0.9600 . ?
C20A H20A 0.9600 . ?
C20A H20B 0.9600 . ?
C20A H20C 0.9600 . ?
C21A C22A 1.371(7) . ?
C21A C26A 1.384(7) . ?
C22A C23A 1.395(6) . ?
C22A H22A 0.9300 . ?
C23A C24A 1.430(6) . ?
C24A C25A 1.424(7) . ?
C25A C26A 1.398(7) . ?
C26A H26A 0.9300 . ?
C27A C28A 1.371(7) . ?
C28A C29A 1.439(7) . ?
C29A C30A 1.388(7) . ?
C29A C34A 1.406(7) . ?
C30A C31A 1.379(7) . ?
C30A H30A 0.9300 . ?
C31A C32A 1.399(8) . ?
C31A H31A 0.9300 . ?
C32A C33A 1.369(8) . ?
C32A H32A 0.9300 . ?
C33A C34A 1.401(7) . ?
C33A H33A 0.9300 . ?
C35A C36A 1.380(7) . ?
C36A C37A 1.446(7) . ?
C37A C42A 1.392(8) . ?
C37A C38A 1.427(8) . ?
C38A C39A 1.381(9) . ?
C38A H38A 0.9300 . ?
C39A C40A 1.366(10) . ?
C39A H39A 0.9300 . ?
C40A C41A 1.381(10) . ?
C40A H40A 0.9300 . ?
C41A C42A 1.401(8) . ?
C41A H41A 0.9300 . ?
S1B C28B 1.726(5) . ?
S1B C23B 1.749(5) . ?
S2B C36B 1.717(5) . ?
S2B C25B 1.747(5) . ?
S3B C34B 1.738(5) . ?
S3B C27B 1.746(5) . ?
S4B C42B 1.723(5) . ?
S4B C35B 1.736(5) . ?
N1B C1B 1.385(6) . ?
N1B C12B 1.407(6) . ?
N1B C21B 1.432(6) . ?
B1B C35B 1.538(7) . ?
B1B C27B 1.537(7) . ?
B1B C24B 1.540(7) . ?
C1B C2B 1.385(7) . ?
C1B C6B 1.403(6) . ?
C2B C3B 1.372(7) . ?
C2B H2B 0.9300 . ?
C3B C4B 1.402(7) . ?
C3B H3B 0.9300 . ?
C4B C5B 1.392(7) . ?
C4B C13B 1.525(7) . ?
C5B C6B 1.388(7) . ?
C5B H5B 0.9300 . ?
C6B C7B 1.448(7) . ?
C7B C8B 1.390(6) . ?
C7B C12B 1.411(6) . ?
C8B C9B 1.378(7) . ?
C8B H8B 0.9300 . ?
C9B C10B 1.403(7) . ?
C9B C17B 1.534(7) . ?
C10B C11B 1.383(7) . ?
C10B H10B 0.9300 . ?
C11B C12B 1.376(7) . ?
C11B H11B 0.9300 . ?
C13B C16B 1.508(8) . ?
C13B C15B 1.512(8) . ?
C13B C14B 1.523(9) . ?
C14B H14D 0.9600 . ?
C14B H14E 0.9600 . ?
C14B H14F 0.9600 . ?
C15B H15D 0.9600 . ?
C15B H15E 0.9600 . ?
C15B H15F 0.9600 . ?
C16B H16D 0.9600 . ?
C16B H16E 0.9600 . ?
C16B H16F 0.9600 . ?
C17B C20B 1.503(9) . ?
C17B C18B 1.499(8) . ?
C17B C19B 1.517(9) . ?
C18B H18D 0.9600 . ?
C18B H18E 0.9600 . ?
C18B H18F 0.9600 . ?
C19B H19D 0.9600 . ?
C19B H19E 0.9600 . ?
C19B H19F 0.9600 . ?
C20B H20D 0.9600 . ?
C20B H20E 0.9600 . ?
C20B H20F 0.9600 . ?
C21B C26B 1.372(6) . ?
C21B C22B 1.378(7) . ?
C22B C23B 1.397(6) . ?
C22B H22B 0.9300 . ?
C23B C24B 1.421(6) . ?
C24B C25B 1.426(6) . ?
C25B C26B 1.398(6) . ?
C26B H26B 0.9300 . ?
C27B C28B 1.372(6) . ?
C28B C29B 1.444(7) . ?
C29B C34B 1.391(7) . ?
C29B C30B 1.412(7) . ?
C30B C31B 1.374(7) . ?
C30B H30B 0.9300 . ?
C31B C32B 1.383(7) . ?
C31B H31B 0.9300 . ?
C32B C33B 1.377(7) . ?
C32B H32B 0.9300 . ?
C33B C34B 1.391(7) . ?
C33B H33B 0.9300 . ?
C35B C36B 1.378(7) . ?
C36B C37B 1.441(6) . ?
C37B C42B 1.395(7) . ?
C37B C38B 1.405(7) . ?
C38B C39B 1.364(7) . ?
C38B H38B 0.9300 . ?
C39B C40B 1.380(8) . ?
C39B H39B 0.9300 . ?
C40B C41B 1.365(8) . ?
C40B H40B 0.9300 . ?
C41B C42B 1.415(7) . ?
C41B H41B 0.9300 . ?

loop_
_geom_torsion_atom_site_label_1
_geom_torsion_atom_site_label_2
_geom_torsion_atom_site_label_3
_geom_torsion_atom_site_label_4
_geom_torsion
_geom_torsion_site_symmetry_1
_geom_torsion_site_symmetry_2
_geom_torsion_site_symmetry_3
_geom_torsion_site_symmetry_4
_geom_torsion_publ_flag
C12A N1A C1A C2A -176.3(6) . . . . ?
C21A N1A C1A C2A 2.3(9) . . . . ?
C12A N1A C1A C6A 0.4(6) . . . . ?
C21A N1A C1A C6A 178.9(5) . . . . ?
N1A C1A C2A C3A 175.6(5) . . . . ?
C6A C1A C2A C3A -0.7(8) . . . . ?
C1A C2A C3A C4A 0.7(9) . . . . ?
C2A C3A C4A C5A 0.3(8) . . . . ?
C2A C3A C4A C13A 179.5(5) . . . . ?
C3A C4A C5A C6A -1.5(8) . . . . ?
C13A C4A C5A C6A 179.3(5) . . . . ?
C4A C5A C6A C1A 1.5(8) . . . . ?
C4A C5A C6A C7A -174.6(6) . . . . ?
N1A C1A C6A C5A -177.4(5) . . . . ?
C2A C1A C6A C5A -0.4(8) . . . . ?
N1A C1A C6A C7A -0.3(6) . . . . ?
C2A C1A C6A C7A 176.8(5) . . . . ?
C5A C6A C7A C8A -4.7(11) . . . . ?
C1A C6A C7A C8A 178.8(6) . . . . ?
C5A C6A C7A C12A 176.5(6) . . . . ?
C1A C6A C7A C12A 0.1(6) . . . . ?
C12A C7A C8A C9A 0.1(8) . . . . ?
C6A C7A C8A C9A -178.5(6) . . . . ?
C7A C8A C9A C10A 1.2(8) . . . . ?
C7A C8A C9A C17A -178.6(5) . . . . ?
C8A C9A C10A C11A -1.4(8) . . . . ?
C17A C9A C10A C11A 178.4(5) . . . . ?
C9A C10A C11A C12A 0.1(9) . . . . ?
C1A N1A C12A C11A -177.4(6) . . . . ?
C21A N1A C12A C11A 4.1(9) . . . . ?
C1A N1A C12A C7A -0.3(6) . . . . ?
C21A N1A C12A C7A -178.9(5) . . . . ?
C10A C11A C12A N1A 178.1(5) . . . . ?
C10A C11A C12A C7A 1.3(8) . . . . ?
C8A C7A C12A N1A -178.8(5) . . . . ?
C6A C7A C12A N1A 0.1(6) . . . . ?
C8A C7A C12A C11A -1.4(8) . . . . ?
C6A C7A C12A C11A 177.5(5) . . . . ?
C5A C4A C13A C16A 72.1(8) . . . . ?
C3A C4A C13A C16A -107.0(8) . . . . ?
C5A C4A C13A C15C -8.7(9) . . . . ?
C3A C4A C13A C15C 172.1(8) . . . . ?
C5A C4A C13A C14C -130.1(10) . . . . ?
C3A C4A C13A C14C 50.8(10) . . . . ?
C5A C4A C13A C16C 110.4(10) . . . . ?
C3A C4A C13A C16C -68.7(10) . . . . ?
C5A C4A C13A C14A -165.7(7) . . . . ?
C3A C4A C13A C14A 15.2(8) . . . . ?
C5A C4A C13A C15A -48.9(8) . . . . ?
C3A C4A C13A C15A 132.0(7) . . . . ?
C8A C9A C17A C19A -3.7(8) . . . . ?
C10A C9A C17A C19A 176.6(6) . . . . ?
C8A C9A C17A C18A 117.4(6) . . . . ?
C10A C9A C17A C18A -62.3(7) . . . . ?
C8A C9A C17A C20A -124.6(6) . . . . ?
C10A C9A C17A C20A 55.6(7) . . . . ?
C1A N1A C21A C22A -117.8(6) . . . . ?
C12A N1A C21A C22A 60.5(8) . . . . ?
C1A N1A C21A C26A 63.5(7) . . . . ?
C12A N1A C21A C26A -118.2(6) . . . . ?
C26A C21A C22A C23A 1.1(8) . . . . ?
N1A C21A C22A C23A -177.6(4) . . . . ?
C21A C22A C23A C24A 1.2(8) . . . . ?
C21A C22A C23A S1A -177.6(4) . . . . ?
C28A S1A C23A C22A -170.4(4) . . . . ?
C28A S1A C23A C24A 10.8(5) . . . . ?
C22A C23A C24A C25A -3.6(7) . . . . ?
S1A C23A C24A C25A 175.1(3) . . . . ?
C22A C23A C24A B1A 172.3(4) . . . . ?
S1A C23A C24A B1A -9.1(7) . . . . ?
C27A B1A C24A C25A 176.6(4) . . . . ?
C35A B1A C24A C25A -4.1(7) . . . . ?
C27A B1A C24A C23A 1.1(7) . . . . ?
C35A B1A C24A C23A -179.6(4) . . . . ?
C23A C24A C25A C26A 4.0(7) . . . . ?
B1A C24A C25A C26A -171.8(4) . . . . ?
C23A C24A C25A S2A -178.7(3) . . . . ?
B1A C24A C25A S2A 5.5(7) . . . . ?
C36A S2A C25A C26A 174.1(4) . . . . ?
C36A S2A C25A C24A -3.4(5) . . . . ?
C22A C21A C26A C25A -0.6(8) . . . . ?
N1A C21A C26A C25A 178.0(4) . . . . ?
C24A C25A C26A C21A -2.1(8) . . . . ?
S2A C25A C26A C21A -179.7(4) . . . . ?
C35A B1A C27A C28A -175.5(4) . . . . ?
C24A B1A C27A C28A 3.7(7) . . . . ?
C35A B1A C27A S3A 4.5(7) . . . . ?
C24A B1A C27A S3A -176.3(3) . . . . ?
C34A S3A C27A C28A 1.3(4) . . . . ?
C34A S3A C27A B1A -178.7(4) . . . . ?
B1A C27A C28A C29A 178.3(4) . . . . ?
S3A C27A C28A C29A -1.7(5) . . . . ?
B1A C27A C28A S1A -0.1(7) . . . . ?
S3A C27A C28A S1A 179.9(3) . . . . ?
C23A S1A C28A C27A -6.3(5) . . . . ?
C23A S1A C28A C29A 175.3(4) . . . . ?
C27A C28A C29A C30A -177.3(5) . . . . ?
S1A C28A C29A C30A 1.2(7) . . . . ?
C27A C28A C29A C34A 1.2(6) . . . . ?
S1A C28A C29A C34A 179.7(3) . . . . ?
C34A C29A C30A C31A -0.8(8) . . . . ?
C28A C29A C30A C31A 177.6(5) . . . . ?
C29A C30A C31A C32A 1.1(8) . . . . ?
C30A C31A C32A C33A -0.6(9) . . . . ?
C31A C32A C33A C34A -0.3(9) . . . . ?
C32A C33A C34A C29A 0.6(8) . . . . ?
C32A C33A C34A S3A -177.8(4) . . . . ?
C30A C29A C34A C33A -0.1(8) . . . . ?
C28A C29A C34A C33A -178.7(5) . . . . ?
C30A C29A C34A S3A 178.5(4) . . . . ?
C28A C29A C34A S3A -0.1(5) . . . . ?
C27A S3A C34A C33A 177.8(5) . . . . ?
C27A S3A C34A C29A -0.7(4) . . . . ?
C27A B1A C35A C36A -179.7(5) . . . . ?
C24A B1A C35A C36A 1.0(7) . . . . ?
C27A B1A C35A S4A -0.3(7) . . . . ?
C24A B1A C35A S4A -179.5(3) . . . . ?
C42A S4A C35A C36A -0.6(4) . . . . ?
C42A S4A C35A B1A 179.9(4) . . . . ?
B1A C35A C36A C37A -179.5(4) . . . . ?
S4A C35A C36A C37A 1.0(5) . . . . ?
B1A C35A C36A S2A 0.6(7) . . . . ?
S4A C35A C36A S2A -178.9(3) . . . . ?
C25A S2A C36A C35A 0.4(5) . . . . ?
C25A S2A C36A C37A -179.5(4) . . . . ?
C35A C36A C37A C42A -1.0(6) . . . . ?
S2A C36A C37A C42A 178.9(4) . . . . ?
C35A C36A C37A C38A -179.8(5) . . . . ?
S2A C36A C37A C38A 0.2(7) . . . . ?
C42A C37A C38A C39A -0.1(8) . . . . ?
C36A C37A C38A C39A 178.6(5) . . . . ?
C37A C38A C39A C40A -0.1(9) . . . . ?
C38A C39A C40A C41A 1.2(11) . . . . ?
C39A C40A C41A C42A -1.9(10) . . . . ?
C38A C37A C42A C41A -0.6(8) . . . . ?
C36A C37A C42A C41A -179.5(5) . . . . ?
C38A C37A C42A S4A 179.4(4) . . . . ?
C36A C37A C42A S4A 0.5(6) . . . . ?
C40A C41A C42A C37A 1.6(8) . . . . ?
C40A C41A C42A S4A -178.5(5) . . . . ?
C35A S4A C42A C37A 0.0(4) . . . . ?
C35A S4A C42A C41A -179.9(5) . . . . ?
C12B N1B C1B C2B -174.8(5) . . . . ?
C21B N1B C1B C2B -6.9(8) . . . . ?
C12B N1B C1B C6B 1.4(6) . . . . ?
C21B N1B C1B C6B 169.2(4) . . . . ?
N1B C1B C2B C3B 175.8(5) . . . . ?
C6B C1B C2B C3B 0.1(8) . . . . ?
C1B C2B C3B C4B -0.7(9) . . . . ?
C2B C3B C4B C5B 1.5(9) . . . . ?
C2B C3B C4B C13B -179.1(5) . . . . ?
C3B C4B C5B C6B -1.7(8) . . . . ?
C13B C4B C5B C6B 178.9(5) . . . . ?
C4B C5B C6B C1B 1.1(8) . . . . ?
C4B C5B C6B C7B -173.4(5) . . . . ?
C2B C1B C6B C5B -0.3(8) . . . . ?
N1B C1B C6B C5B -176.8(4) . . . . ?
C2B C1B C6B C7B 175.6(5) . . . . ?
N1B C1B C6B C7B -1.0(6) . . . . ?
C5B C6B C7B C8B -2.3(10) . . . . ?
C1B C6B C7B C8B -177.3(5) . . . . ?
C5B C6B C7B C12B 175.2(5) . . . . ?
C1B C6B C7B C12B 0.2(5) . . . . ?
C12B C7B C8B C9B 0.0(7) . . . . ?
C6B C7B C8B C9B 177.2(5) . . . . ?
C7B C8B C9B C10B 3.0(7) . . . . ?
C7B C8B C9B C17B -173.2(5) . . . . ?
C8B C9B C10B C11B -3.0(8) . . . . ?
C17B C9B C10B C11B 173.3(5) . . . . ?
C9B C10B C11B C12B -0.1(8) . . . . ?
C10B C11B C12B N1B -179.0(5) . . . . ?
C10B C11B C12B C7B 3.3(7) . . . . ?
C1B N1B C12B C11B -179.2(5) . . . . ?
C21B N1B C12B C11B 13.1(8) . . . . ?
C1B N1B C12B C7B -1.2(5) . . . . ?
C21B N1B C12B C7B -168.9(4) . . . . ?
C8B C7B C12B C11B -3.2(7) . . . . ?
C6B C7B C12B C11B 178.8(4) . . . . ?
C8B C7B C12B N1B 178.6(4) . . . . ?
C6B C7B C12B N1B 0.6(5) . . . . ?
C5B C4B C13B C16B 109.5(7) . . . . ?
C3B C4B C13B C16B -69.9(8) . . . . ?
C5B C4B C13B C15B -11.4(9) . . . . ?
C3B C4B C13B C15B 169.2(6) . . . . ?
C5B C4B C13B C14B -130.7(6) . . . . ?
C3B C4B C13B C14B 50.0(8) . . . . ?
C8B C9B C17B C20B -150.1(6) . . . . ?
C10B C9B C17B C20B 33.8(8) . . . . ?
C8B C9B C17B C18B 88.1(7) . . . . ?
C10B C9B C17B C18B -87.9(7) . . . . ?
C8B C9B C17B C19B -30.4(8) . . . . ?
C10B C9B C17B C19B 153.5(6) . . . . ?
C1B N1B C21B C26B 63.3(7) . . . . ?
C12B N1B C21B C26B -131.0(5) . . . . ?
C1B N1B C21B C22B -114.8(6) . . . . ?
C12B N1B C21B C22B 50.9(7) . . . . ?
C26B C21B C22B C23B 3.2(8) . . . . ?
N1B C21B C22B C23B -178.8(4) . . . . ?
C21B C22B C23B C24B -0.3(7) . . . . ?
C21B C22B C23B S1B -178.9(4) . . . . ?
C28B S1B C23B C22B -170.6(3) . . . . ?
C28B S1B C23B C24B 10.8(5) . . . . ?
C22B C23B C24B C25B -2.6(7) . . . . ?
S1B C23B C24B C25B 175.8(3) . . . . ?
C22B C23B C24B B1B 172.3(4) . . . . ?
S1B C23B C24B B1B -9.3(6) . . . . ?
C35B B1B C24B C25B -3.4(6) . . . . ?
C27B B1B C24B C25B 175.3(4) . . . . ?
C35B B1B C24B C23B -177.9(4) . . . . ?
C27B B1B C24B C23B 0.7(6) . . . . ?
C23B C24B C25B C26B 2.9(6) . . . . ?
B1B C24B C25B C26B -172.0(4) . . . . ?
C23B C24B C25B S2B -177.3(3) . . . . ?
B1B C24B C25B S2B 7.7(6) . . . . ?
C36B S2B C25B C26B 172.5(3) . . . . ?
C36B S2B C25B C24B -7.3(4) . . . . ?
C22B C21B C26B C25B -2.9(8) . . . . ?
N1B C21B C26B C25B 179.1(4) . . . . ?
C24B C25B C26B C21B -0.3(7) . . . . ?
S2B C25B C26B C21B 179.9(4) . . . . ?
C35B B1B C27B C28B -176.5(4) . . . . ?
C24B B1B C27B C28B 5.0(7) . . . . ?
C35B B1B C27B S3B 3.2(7) . . . . ?
C24B B1B C27B S3B -175.3(3) . . . . ?
C34B S3B C27B C28B 1.0(4) . . . . ?
C34B S3B C27B B1B -178.7(4) . . . . ?
B1B C27B C28B C29B 178.5(4) . . . . ?
S3B C27B C28B C29B -1.3(5) . . . . ?
B1B C27B C28B S1B -1.7(7) . . . . ?
S3B C27B C28B S1B 178.6(3) . . . . ?
C23B S1B C28B C27B -5.4(5) . . . . ?
C23B S1B C28B C29B 174.4(4) . . . . ?
C27B C28B C29B C34B 0.9(6) . . . . ?
S1B C28B C29B C34B -179.0(3) . . . . ?
C27B C28B C29B C30B -177.6(5) . . . . ?
S1B C28B C29B C30B 2.5(7) . . . . ?
C34B C29B C30B C31B -0.7(7) . . . . ?
C28B C29B C30B C31B 177.7(5) . . . . ?
C29B C30B C31B C32B 0.9(8) . . . . ?
C30B C31B C32B C33B -0.6(8) . . . . ?
C31B C32B C33B C34B 0.0(8) . . . . ?
C30B C29B C34B C33B 0.1(7) . . . . ?
C28B C29B C34B C33B -178.5(4) . . . . ?
C30B C29B C34B S3B 178.7(3) . . . . ?
C28B C29B C34B S3B 0.0(5) . . . . ?
C32B C33B C34B C29B 0.2(7) . . . . ?
C32B C33B C34B S3B -178.1(4) . . . . ?
C27B S3B C34B C29B -0.6(4) . . . . ?
C27B S3B C34B C33B 177.8(5) . . . . ?
C27B B1B C35B C36B -178.8(4) . . . . ?
C24B B1B C35B C36B -0.3(7) . . . . ?
C27B B1B C35B S4B -0.8(7) . . . . ?
C24B B1B C35B S4B 177.7(3) . . . . ?
C42B S4B C35B C36B 0.5(4) . . . . ?
C42B S4B C35B B1B -177.7(4) . . . . ?
B1B C35B C36B C37B 178.6(4) . . . . ?
S4B C35B C36B C37B 0.4(5) . . . . ?
B1B C35B C36B S2B -0.5(7) . . . . ?
S4B C35B C36B S2B -178.8(3) . . . . ?
C25B S2B C36B C35B 3.7(5) . . . . ?
C25B S2B C36B C37B -175.4(4) . . . . ?
C35B C36B C37B C42B -1.4(6) . . . . ?
S2B C36B C37B C42B 177.8(3) . . . . ?
C35B C36B C37B C38B -179.3(5) . . . . ?
S2B C36B C37B C38B 0.0(7) . . . . ?
C42B C37B C38B C39B -0.3(7) . . . . ?
C36B C37B C38B C39B 177.5(5) . . . . ?
C37B C38B C39B C40B 0.7(8) . . . . ?
C38B C39B C40B C41B -0.3(8) . . . . ?
C39B C40B C41B C42B -0.4(8) . . . . ?
C38B C37B C42B C41B -0.5(7) . . . . ?
C36B C37B C42B C41B -178.7(4) . . . . ?
C38B C37B C42B S4B 179.9(3) . . . . ?
C36B C37B C42B S4B 1.7(5) . . . . ?
C40B C41B C42B C37B 0.8(7) . . . . ?
C40B C41B C42B S4B -179.6(4) . . . . ?
C35B S4B C42B C37B -1.3(4) . . . . ?
C35B S4B C42B C41B 179.1(4) . . . . ?
